data_1514877
loop_
_publ_author_name
'Farr\'an, Angeles'
'Mohanraj, John'
'Clarkson, Guy J.'
'Claramunt, Rosa M.'
'Herranz, Fernando'
'Accorsi, Gianluca'

_publ_section_title
;
 Tuning photoinduced processes of covalently bound isoalloxazine and
 anthraquinone bichromophores.
;
_journal_issue 5
_journal_name_full
'Photochemical &amp; photobiological sciences : Official journal of the European Photochemistry Association and the European Society for Photobiology'
_journal_page_first 813
_journal_page_last 822
_journal_paper_doi 10.1039/c3pp25321j
_journal_volume 12
_journal_year 2013
_chemical_formula_moiety 'C38 H38 N4 O7'
_chemical_formula_sum 'C38 H38 N4 O7'
_chemical_formula_weight 662.72
_chemical_name_systematic
;
?
;
_space_group_IT_number 14
_symmetry_cell_setting monoclinic
_symmetry_space_group_name_Hall '-P 2ybc'
_symmetry_space_group_name_H-M 'P 1 21/c 1'
_atom_sites_solution_hydrogens geom
_atom_sites_solution_primary direct
_atom_sites_solution_secondary difmap
_audit_creation_method SHELXL-97
_cell_angle_alpha 90.00
_cell_angle_beta 94.412(2)
_cell_angle_gamma 90.00
_cell_formula_units_Z 4
_cell_length_a 7.28715(18)
_cell_length_b 29.6837(6)
_cell_length_c 14.4618(4)
_cell_measurement_reflns_used 8204
_cell_measurement_temperature 100(2)
_cell_measurement_theta_max 29.30
_cell_measurement_theta_min 3.11
_cell_volume 3118.96(13)
_computing_cell_refinement 'CrysAlis RED, Oxford Diffraction Ltd'
_computing_data_collection 'CrysAlis CCD, Oxford Diffraction Ltd'
_computing_data_reduction 'CrysAlis RED, Oxford Diffraction Ltd'
_computing_molecular_graphics 'SHELXTL (Sheldrick, 1997)'
_computing_publication_material 'SHELXTL (Sheldrick, 1997)'
_computing_structure_refinement 'SHELXL-97 (Sheldrick, 1997)'
_computing_structure_solution 'SHELXS-97 (Sheldrick, 1990)'
_diffrn_ambient_temperature 100(2)
_diffrn_detector_area_resol_mean 10.2833
_diffrn_measured_fraction_theta_full 0.997
_diffrn_measured_fraction_theta_max 0.860
_diffrn_measurement_device_type 'Oxford Diffraction Gemini R'
_diffrn_measurement_method '\f & \w scans'
_diffrn_radiation_monochromator graphite
_diffrn_radiation_source 'Enhance (Mo) X-ray Source'
_diffrn_radiation_type MoK\a
_diffrn_radiation_wavelength 0.71073
_diffrn_reflns_av_R_equivalents 0.0299
_diffrn_reflns_av_sigmaI/netI 0.0479
_diffrn_reflns_limit_h_max 9
_diffrn_reflns_limit_h_min -9
_diffrn_reflns_limit_k_max 27
_diffrn_reflns_limit_k_min -39
_diffrn_reflns_limit_l_max 19
_diffrn_reflns_limit_l_min -12
_diffrn_reflns_number 16677
_diffrn_reflns_theta_full 26.50
_diffrn_reflns_theta_max 29.37
_diffrn_reflns_theta_min 3.12
_diffrn_standards_decay_% nil
_exptl_absorpt_coefficient_mu 0.098
_exptl_absorpt_correction_T_max 1.00
_exptl_absorpt_correction_T_min 0.93
_exptl_absorpt_correction_type multi-scan
_exptl_absorpt_process_details 'ABSPACK(CrysAlis, Oxford Diffraction)'
_exptl_crystal_colour yellow
_exptl_crystal_density_diffrn 1.411
_exptl_crystal_density_method 'not measured'
_exptl_crystal_description block
_exptl_crystal_F_000 1400
_exptl_crystal_size_max 0.40
_exptl_crystal_size_mid 0.25
_exptl_crystal_size_min 0.25
_refine_diff_density_max 0.784
_refine_diff_density_min -0.333
_refine_diff_density_rms 0.066
_refine_ls_extinction_method none
_refine_ls_goodness_of_fit_ref 1.031
_refine_ls_hydrogen_treatment constr
_refine_ls_matrix_type full
_refine_ls_number_parameters 443
_refine_ls_number_reflns 7367
_refine_ls_number_restraints 0
_refine_ls_restrained_S_all 1.031
_refine_ls_R_factor_all 0.0962
_refine_ls_R_factor_gt 0.0674
_refine_ls_shift/su_max 0.000
_refine_ls_shift/su_mean 0.000
_refine_ls_structure_factor_coef Fsqd
_refine_ls_weighting_details 'calc w=1/[\s^2^(Fo^2^)+(0.0834P)^2^+2.9700P] where P=(Fo^2^+2Fc^2^)/3'
_refine_ls_weighting_scheme calc
_refine_ls_wR_factor_gt 0.1620
_refine_ls_wR_factor_ref 0.1739
_reflns_number_gt 5374
_reflns_number_total 7367
_reflns_threshold_expression >2sigma(I)
_cod_data_source_file c3pp25321j.txt
_cod_data_source_block af5
_cod_original_sg_symbol_H-M P2(1)/c
_cod_database_code 1514877

loop_
_symmetry_equiv_pos_as_xyz
'x, y, z'
'-x, y+1/2, -z+1/2'
'-x, -y, -z'
'x, -y-1/2, z-1/2'

loop_
_atom_site_label
_atom_site_type_symbol
_atom_site_fract_x
_atom_site_fract_y
_atom_site_fract_z
_atom_site_U_iso_or_equiv
_atom_site_adp_type
_atom_site_occupancy
_atom_site_symmetry_multiplicity
_atom_site_calc_flag
_atom_site_refinement_flags
O1 O 0.0244(2) 0.36115(5) 0.62599(11) 0.0195(4) Uani 1 1 d .
C2 C -0.0669(3) 0.38497(8) 0.55618(16) 0.0168(5) Uani 1 1 d .
C3 C -0.1179(3) 0.42983(8) 0.56677(16) 0.0184(5) Uani 1 1 d .
H3A H -0.0906 0.4444 0.6247 0.022 Uiso 1 1 calc R
C4 C -0.2080(3) 0.45350(7) 0.49402(17) 0.0187(5) Uani 1 1 d .
H4A H -0.2432 0.4839 0.5025 0.022 Uiso 1 1 calc R
C5 C -0.2467(3) 0.43266(7) 0.40895(16) 0.0176(5) Uani 1 1 d .
H5A H -0.3056 0.4491 0.3587 0.021 Uiso 1 1 calc R
C6 C -0.1991(3) 0.38761(7) 0.39702(16) 0.0147(4) Uani 1 1 d .
O7 O -0.3005(3) 0.39285(6) 0.23931(12) 0.0277(4) Uani 1 1 d .
C7 C -0.2428(3) 0.36798(8) 0.30220(16) 0.0174(5) Uani 1 1 d .
C8 C -0.2132(3) 0.31916(7) 0.28913(16) 0.0154(4) Uani 1 1 d .
C9 C -0.2639(3) 0.29695(8) 0.20383(16) 0.0176(5) Uani 1 1 d .
C10 C -0.2376(3) 0.25057(8) 0.19664(17) 0.0193(5) Uani 1 1 d .
H10A H -0.2757 0.2354 0.1406 0.023 Uiso 1 1 calc R
C11 C -0.1564(3) 0.22680(8) 0.27075(18) 0.0215(5) Uani 1 1 d .
H11A H -0.1387 0.1953 0.2648 0.026 Uiso 1 1 calc R
C12 C -0.0999(3) 0.24772(8) 0.35357(17) 0.0195(5) Uani 1 1 d .
H12A H -0.0410 0.2309 0.4032 0.023 Uiso 1 1 calc R
C13 C -0.1303(3) 0.29381(7) 0.36353(16) 0.0152(4) Uani 1 1 d .
O14 O 0.0159(3) 0.29154(6) 0.51441(12) 0.0290(4) Uani 1 1 d .
C14 C -0.0678(3) 0.31460(7) 0.45536(16) 0.0168(5) Uani 1 1 d .
C15 C -0.1103(3) 0.36283(7) 0.47017(16) 0.0149(4) Uani 1 1 d .
O16 O -0.3387(2) 0.32196(5) 0.13291(11) 0.0213(4) Uani 1 1 d .
C17 C -0.3907(3) 0.29959(8) 0.04537(16) 0.0225(5) Uani 1 1 d .
H17A H -0.4860 0.2765 0.0537 0.027 Uiso 1 1 calc R
H17B H -0.2826 0.2847 0.0212 0.027 Uiso 1 1 calc R
C18 C -0.4651(4) 0.33580(10) -0.02093(19) 0.0309(6) Uani 1 1 d .
H18A H -0.5421 0.3564 0.0135 0.037 Uiso 1 1 calc R
H18B H -0.5468 0.3212 -0.0700 0.037 Uiso 1 1 calc R
C19 C -0.3255(4) 0.36390(10) -0.0675(2) 0.0338(6) Uani 1 1 d .
H19A H -0.2725 0.3452 -0.1156 0.041 Uiso 1 1 calc R
H19B H -0.3906 0.3894 -0.0995 0.041 Uiso 1 1 calc R
C20 C -0.1699(4) 0.38244(9) -0.0042(2) 0.0339(7) Uani 1 1 d .
H20A H -0.1150 0.4090 -0.0328 0.041 Uiso 1 1 calc R
H20B H -0.2153 0.3917 0.0558 0.041 Uiso 1 1 calc R
O21 O -0.0328(2) 0.34654(6) 0.01025(12) 0.0270(4) Uani 1 1 d .
C22 C 0.0715(3) 0.34470(8) 0.09250(17) 0.0209(5) Uani 1 1 d .
C23 C 0.0965(3) 0.38099(8) 0.15190(17) 0.0198(5) Uani 1 1 d .
H23A H 0.0493 0.4098 0.1341 0.024 Uiso 1 1 calc R
C24 C 0.1922(3) 0.37478(7) 0.23873(16) 0.0164(5) Uani 1 1 d .
N25 N 0.2099(3) 0.40856(6) 0.30553(13) 0.0160(4) Uani 1 1 d .
C26 C 0.2926(3) 0.39990(7) 0.39248(16) 0.0150(4) Uani 1 1 d .
N27 N 0.3009(3) 0.43229(6) 0.45436(13) 0.0160(4) Uani 1 1 d .
O28 O 0.3781(2) 0.45197(5) 0.60312(12) 0.0221(4) Uani 1 1 d .
C28 C 0.3720(3) 0.42312(7) 0.54288(16) 0.0160(5) Uani 1 1 d .
N29 N 0.4367(3) 0.37900(6) 0.56623(13) 0.0165(4) Uani 1 1 d .
O30 O 0.5237(2) 0.30902(5) 0.52270(12) 0.0231(4) Uani 1 1 d .
C30 C 0.4496(3) 0.34481(7) 0.50264(16) 0.0175(5) Uani 1 1 d .
C31 C 0.3638(3) 0.35510(7) 0.40851(16) 0.0156(5) Uani 1 1 d .
N32 N 0.3553(3) 0.32284(6) 0.34683(14) 0.0182(4) Uani 1 1 d .
C33 C 0.2688(3) 0.33202(8) 0.26228(16) 0.0170(5) Uani 1 1 d .
C34 C 0.2497(3) 0.29656(8) 0.19725(17) 0.0206(5) Uani 1 1 d .
H34A H 0.3055 0.2683 0.2118 0.025 Uiso 1 1 calc R
C35 C 0.1519(3) 0.30237(8) 0.11360(18) 0.0226(5) Uani 1 1 d .
H35A H 0.1384 0.2783 0.0704 0.027 Uiso 1 1 calc R
C36 C 0.5060(3) 0.36853(8) 0.66265(16) 0.0191(5) Uani 1 1 d .
H36A H 0.5153 0.3968 0.6991 0.023 Uiso 1 1 calc R
H36B H 0.6311 0.3555 0.6625 0.023 Uiso 1 1 calc R
C37 C 0.3808(3) 0.33525(8) 0.70963(17) 0.0201(5) Uani 1 1 d .
H37A H 0.3221 0.3152 0.6613 0.024 Uiso 1 1 calc R
H37B H 0.4590 0.3162 0.7528 0.024 Uiso 1 1 calc R
C38 C 0.2303(3) 0.35598(8) 0.76314(17) 0.0224(5) Uani 1 1 d .
H38A H 0.1605 0.3313 0.7904 0.027 Uiso 1 1 calc R
H38B H 0.2891 0.3739 0.8150 0.027 Uiso 1 1 calc R
C39 C 0.0953(3) 0.38600(8) 0.70693(17) 0.0208(5) Uani 1 1 d .
H39A H -0.0068 0.3948 0.7446 0.025 Uiso 1 1 calc R
H39B H 0.1579 0.4137 0.6879 0.025 Uiso 1 1 calc R
C40 C 0.1351(3) 0.45453(7) 0.28795(17) 0.0190(5) Uani 1 1 d .
H40A H 0.0784 0.4653 0.3439 0.023 Uiso 1 1 calc R
H40B H 0.0377 0.4533 0.2364 0.023 Uiso 1 1 calc R
C41 C 0.2846(4) 0.48788(8) 0.26335(18) 0.0255(5) Uani 1 1 d .
H41A H 0.2254 0.5174 0.2493 0.031 Uiso 1 1 calc R
H41B H 0.3715 0.4920 0.3188 0.031 Uiso 1 1 calc R
C42 C 0.3942(4) 0.47501(9) 0.18265(19) 0.0278(6) Uani 1 1 d .
H42A H 0.3105 0.4729 0.1256 0.033 Uiso 1 1 calc R
H42B H 0.4508 0.4450 0.1945 0.033 Uiso 1 1 calc R
C43 C 0.5442(4) 0.50935(9) 0.16818(19) 0.0297(6) Uani 1 1 d .
H43A H 0.4861 0.5372 0.1422 0.036 Uiso 1 1 calc R
H43B H 0.6074 0.5170 0.2292 0.036 Uiso 1 1 calc R
C44 C 0.6870(4) 0.49345(10) 0.1042(2) 0.0363(7) Uani 1 1 d .
H44A H 0.7487 0.4662 0.1308 0.044 Uiso 1 1 calc R
H44B H 0.6245 0.4852 0.0433 0.044 Uiso 1 1 calc R
C45 C 0.8302(5) 0.52910(11) 0.0899(3) 0.0477(8) Uani 1 1 d .
H45A H 0.9179 0.5177 0.0474 0.072 Uiso 1 1 calc R
H45B H 0.8959 0.5366 0.1496 0.072 Uiso 1 1 calc R
H45C H 0.7698 0.5562 0.0634 0.072 Uiso 1 1 calc R

loop_
_atom_site_aniso_label
_atom_site_aniso_U_11
_atom_site_aniso_U_22
_atom_site_aniso_U_33
_atom_site_aniso_U_23
_atom_site_aniso_U_13
_atom_site_aniso_U_12
O1 0.0235(8) 0.0176(8) 0.0163(8) 0.0007(7) -0.0068(7) 0.0011(6)
C2 0.0128(10) 0.0189(11) 0.0182(11) 0.0027(9) -0.0024(9) -0.0015(8)
C3 0.0191(11) 0.0188(11) 0.0171(11) -0.0037(10) 0.0006(9) 0.0009(9)
C4 0.0189(11) 0.0129(10) 0.0245(12) -0.0006(10) 0.0022(9) 0.0020(8)
C5 0.0174(11) 0.0160(10) 0.0192(12) 0.0036(9) 0.0002(9) 0.0016(8)
C6 0.0121(10) 0.0149(10) 0.0171(11) 0.0015(9) 0.0008(8) 0.0007(8)
O7 0.0425(11) 0.0195(8) 0.0198(9) 0.0023(7) -0.0066(8) 0.0087(8)
C7 0.0175(11) 0.0177(11) 0.0168(11) 0.0016(9) -0.0002(9) 0.0024(9)
C8 0.0141(10) 0.0136(10) 0.0182(11) 0.0010(9) -0.0006(9) 0.0008(8)
C9 0.0157(10) 0.0200(11) 0.0167(11) 0.0009(9) -0.0001(9) -0.0013(9)
C10 0.0214(12) 0.0185(11) 0.0181(12) -0.0025(10) 0.0013(9) -0.0021(9)
C11 0.0228(12) 0.0139(10) 0.0277(13) -0.0017(10) 0.0010(10) 0.0016(9)
C12 0.0212(12) 0.0156(11) 0.0212(12) 0.0016(10) -0.0015(9) 0.0020(9)
C13 0.0138(10) 0.0152(10) 0.0166(11) 0.0010(9) 0.0015(8) 0.0001(8)
O14 0.0431(11) 0.0193(8) 0.0223(9) 0.0008(7) -0.0124(8) 0.0099(8)
C14 0.0156(10) 0.0157(10) 0.0187(11) 0.0011(9) -0.0017(9) 0.0015(8)
C15 0.0132(10) 0.0141(10) 0.0173(11) 0.0021(9) 0.0008(8) 0.0004(8)
O16 0.0274(9) 0.0190(8) 0.0164(8) -0.0001(7) -0.0060(7) 0.0008(7)
C17 0.0278(13) 0.0251(12) 0.0139(11) -0.0013(10) -0.0017(9) -0.0005(10)
C18 0.0347(15) 0.0345(14) 0.0228(13) 0.0036(12) -0.0029(11) 0.0066(12)
C19 0.0396(16) 0.0317(14) 0.0290(15) 0.0019(12) -0.0052(12) 0.0030(12)
C20 0.0480(17) 0.0203(12) 0.0309(15) 0.0014(12) -0.0130(13) -0.0015(12)
O21 0.0320(10) 0.0251(9) 0.0220(9) -0.0047(8) -0.0093(8) -0.0021(7)
C22 0.0201(12) 0.0249(12) 0.0175(12) -0.0027(10) -0.0005(9) -0.0060(9)
C23 0.0226(12) 0.0176(11) 0.0188(12) 0.0006(10) -0.0010(9) -0.0035(9)
C24 0.0163(11) 0.0163(10) 0.0165(11) -0.0011(9) 0.0020(9) -0.0035(8)
N25 0.0198(9) 0.0124(9) 0.0157(10) -0.0003(8) 0.0006(8) 0.0000(7)
C26 0.0131(10) 0.0133(10) 0.0187(11) 0.0022(9) 0.0016(9) -0.0015(8)
N27 0.0190(9) 0.0136(9) 0.0153(10) 0.0007(8) -0.0004(7) 0.0003(7)
O28 0.0309(9) 0.0172(8) 0.0175(8) -0.0012(7) -0.0026(7) -0.0007(7)
C28 0.0171(11) 0.0152(10) 0.0157(11) 0.0016(9) 0.0008(9) -0.0018(8)
N29 0.0186(9) 0.0155(9) 0.0149(10) 0.0022(8) -0.0024(7) 0.0007(7)
O30 0.0268(9) 0.0177(8) 0.0244(9) 0.0036(7) -0.0019(7) 0.0053(7)
C30 0.0155(11) 0.0159(11) 0.0209(12) 0.0023(9) 0.0008(9) -0.0016(8)
C31 0.0153(10) 0.0158(10) 0.0158(11) 0.0005(9) 0.0017(8) -0.0003(8)
N32 0.0162(9) 0.0177(9) 0.0204(10) 0.0001(8) 0.0007(8) -0.0012(7)
C33 0.0144(10) 0.0175(11) 0.0193(11) -0.0010(9) 0.0023(9) -0.0016(8)
C34 0.0198(11) 0.0168(11) 0.0252(13) -0.0017(10) 0.0014(10) -0.0003(9)
C35 0.0220(12) 0.0224(12) 0.0237(13) -0.0098(10) 0.0033(10) -0.0039(9)
C36 0.0193(11) 0.0201(11) 0.0169(11) 0.0031(10) -0.0060(9) -0.0006(9)
C37 0.0239(12) 0.0178(11) 0.0175(12) 0.0049(10) -0.0049(9) 0.0003(9)
C38 0.0246(12) 0.0256(12) 0.0160(12) 0.0028(10) -0.0041(10) -0.0030(10)
C39 0.0217(12) 0.0224(12) 0.0179(12) -0.0027(10) -0.0017(9) -0.0014(9)
C40 0.0240(12) 0.0156(10) 0.0167(11) 0.0019(9) -0.0030(9) 0.0040(9)
C41 0.0349(14) 0.0188(11) 0.0222(13) 0.0026(10) -0.0005(11) 0.0021(10)
C42 0.0312(14) 0.0221(12) 0.0300(14) 0.0020(11) 0.0013(11) 0.0035(10)
C43 0.0406(16) 0.0209(12) 0.0277(14) 0.0007(11) 0.0042(12) -0.0001(11)
C44 0.0378(16) 0.0360(16) 0.0354(17) -0.0043(13) 0.0036(13) -0.0018(12)
C45 0.0448(18) 0.0458(18) 0.055(2) -0.0107(17) 0.0200(16) -0.0094(15)

loop_
_atom_type_symbol
_atom_type_description
_atom_type_scat_dispersion_real
_atom_type_scat_dispersion_imag
_atom_type_scat_source
C C 0.0033 0.0016 'International Tables Vol C Tables 4.2.6.8 and 6.1.1.4'
H H 0.0000 0.0000 'International Tables Vol C Tables 4.2.6.8 and 6.1.1.4'
N N 0.0061 0.0033 'International Tables Vol C Tables 4.2.6.8 and 6.1.1.4'
O O 0.0106 0.0060 'International Tables Vol C Tables 4.2.6.8 and 6.1.1.4'

loop_
_geom_angle_atom_site_label_1
_geom_angle_atom_site_label_2
_geom_angle_atom_site_label_3
_geom_angle
C2 O1 C39 117.31(17)
O1 C2 C3 122.2(2)
O1 C2 C15 118.12(19)
C3 C2 C15 119.7(2)
C4 C3 C2 121.0(2)
C4 C3 H3A 119.5
C2 C3 H3A 119.5
C5 C4 C3 119.9(2)
C5 C4 H4A 120.0
C3 C4 H4A 120.0
C4 C5 C6 120.1(2)
C4 C5 H5A 119.9
C6 C5 H5A 119.9
C5 C6 C15 120.9(2)
C5 C6 C7 116.60(19)
C15 C6 C7 122.5(2)
O7 C7 C8 122.9(2)
O7 C7 C6 118.8(2)
C8 C7 C6 118.31(19)
C13 C8 C9 118.8(2)
C13 C8 C7 118.9(2)
C9 C8 C7 122.3(2)
O16 C9 C10 122.5(2)
O16 C9 C8 117.9(2)
C10 C9 C8 119.6(2)
C11 C10 C9 120.0(2)
C11 C10 H10A 120.0
C9 C10 H10A 120.0
C10 C11 C12 121.6(2)
C10 C11 H11A 119.2
C12 C11 H11A 119.2
C11 C12 C13 119.4(2)
C11 C12 H12A 120.3
C13 C12 H12A 120.3
C12 C13 C8 120.4(2)
C12 C13 C14 117.01(19)
C8 C13 C14 122.55(19)
O14 C14 C15 122.6(2)
O14 C14 C13 119.3(2)
C15 C14 C13 118.12(19)
C6 C15 C2 118.4(2)
C6 C15 C14 119.1(2)
C2 C15 C14 122.55(19)
C9 O16 C17 118.32(18)
O16 C17 C18 106.5(2)
O16 C17 H17A 110.4
C18 C17 H17A 110.4
O16 C17 H17B 110.4
C18 C17 H17B 110.4
H17A C17 H17B 108.6
C17 C18 C19 117.0(2)
C17 C18 H18A 108.1
C19 C18 H18A 108.1
C17 C18 H18B 108.1
C19 C18 H18B 108.1
H18A C18 H18B 107.3
C20 C19 C18 115.5(2)
C20 C19 H19A 108.4
C18 C19 H19A 108.4
C20 C19 H19B 108.4
C18 C19 H19B 108.4
H19A C19 H19B 107.5
O21 C20 C19 107.1(2)
O21 C20 H20A 110.3
C19 C20 H20A 110.3
O21 C20 H20B 110.3
C19 C20 H20B 110.3
H20A C20 H20B 108.6
C22 O21 C20 118.84(19)
O21 C22 C23 123.3(2)
O21 C22 C35 114.8(2)
C23 C22 C35 121.9(2)
C22 C23 C24 119.2(2)
C22 C23 H23A 120.4
C24 C23 H23A 120.4
N25 C24 C23 122.7(2)
N25 C24 C33 117.7(2)
C23 C24 C33 119.5(2)
C26 N25 C24 120.69(18)
C26 N25 C40 117.23(18)
C24 N25 C40 122.04(18)
N27 C26 N25 118.69(19)
N27 C26 C31 124.8(2)
N25 C26 C31 116.53(19)
C26 N27 C28 119.04(19)
O28 C28 N27 121.2(2)
O28 C28 N29 118.9(2)
N27 C28 N29 119.92(19)
C30 N29 C28 123.89(19)
C30 N29 C36 116.03(18)
C28 N29 C36 119.98(18)
O30 C30 N29 122.4(2)
O30 C30 C31 123.1(2)
N29 C30 C31 114.50(19)
N32 C31 C26 124.7(2)
N32 C31 C30 118.0(2)
C26 C31 C30 117.3(2)
C31 N32 C33 117.5(2)
N32 C33 C34 117.7(2)
N32 C33 C24 122.8(2)
C34 C33 C24 119.4(2)
C35 C34 C33 120.9(2)
C35 C34 H34A 119.5
C33 C34 H34A 119.5
C34 C35 C22 118.9(2)
C34 C35 H35A 120.5
C22 C35 H35A 120.5
N29 C36 C37 112.35(18)
N29 C36 H36A 109.1
C37 C36 H36A 109.1
N29 C36 H36B 109.1
C37 C36 H36B 109.1
H36A C36 H36B 107.9
C38 C37 C36 116.2(2)
C38 C37 H37A 108.2
C36 C37 H37A 108.2
C38 C37 H37B 108.2
C36 C37 H37B 108.2
H37A C37 H37B 107.4
C39 C38 C37 115.4(2)
C39 C38 H38A 108.4
C37 C38 H38A 108.4
C39 C38 H38B 108.4
C37 C38 H38B 108.4
H38A C38 H38B 107.5
O1 C39 C38 108.12(19)
O1 C39 H39A 110.1
C38 C39 H39A 110.1
O1 C39 H39B 110.1
C38 C39 H39B 110.1
H39A C39 H39B 108.4
N25 C40 C41 112.04(19)
N25 C40 H40A 109.2
C41 C40 H40A 109.2
N25 C40 H40B 109.2
C41 C40 H40B 109.2
H40A C40 H40B 107.9
C42 C41 C40 116.3(2)
C42 C41 H41A 108.2
C40 C41 H41A 108.2
C42 C41 H41B 108.2
C40 C41 H41B 108.2
H41A C41 H41B 107.4
C41 C42 C43 111.4(2)
C41 C42 H42A 109.3
C43 C42 H42A 109.4
C41 C42 H42B 109.3
C43 C42 H42B 109.3
H42A C42 H42B 108.0
C44 C43 C42 114.1(2)
C44 C43 H43A 108.7
C42 C43 H43A 108.7
C44 C43 H43B 108.7
C42 C43 H43B 108.7
H43A C43 H43B 107.6
C45 C44 C43 112.2(2)
C45 C44 H44A 109.2
C43 C44 H44A 109.2
C45 C44 H44B 109.2
C43 C44 H44B 109.2
H44A C44 H44B 107.9
C44 C45 H45A 109.5
C44 C45 H45B 109.5
H45A C45 H45B 109.5
C44 C45 H45C 109.5
H45A C45 H45C 109.5
H45B C45 H45C 109.5

loop_
_geom_bond_atom_site_label_1
_geom_bond_atom_site_label_2
_geom_bond_distance
O1 C2 1.363(3)
O1 C39 1.445(3)
C2 C3 1.394(3)
C2 C15 1.421(3)
C3 C4 1.388(3)
C3 H3A 0.9500
C4 C5 1.386(3)
C4 H4A 0.9500
C5 C6 1.395(3)
C5 H5A 0.9500
C6 C15 1.405(3)
C6 C7 1.501(3)
O7 C7 1.221(3)
C7 C8 1.480(3)
C8 C13 1.410(3)
C8 C9 1.422(3)
C9 O16 1.347(3)
C9 C10 1.395(3)
C10 C11 1.378(3)
C10 H10A 0.9500
C11 C12 1.383(3)
C11 H11A 0.9500
C12 C13 1.395(3)
C12 H12A 0.9500
C13 C14 1.503(3)
O14 C14 1.221(3)
C14 C15 1.484(3)
O16 C17 1.454(3)
C17 C18 1.512(3)
C17 H17A 0.9900
C17 H17B 0.9900
C18 C19 1.513(4)
C18 H18A 0.9900
C18 H18B 0.9900
C19 C20 1.506(4)
C19 H19A 0.9900
C19 H19B 0.9900
C20 O21 1.464(3)
C20 H20A 0.9900
C20 H20B 0.9900
O21 C22 1.363(3)
C22 C23 1.381(3)
C22 C35 1.410(3)
C23 C24 1.401(3)
C23 H23A 0.9500
C24 N25 1.391(3)
C24 C33 1.418(3)
N25 C26 1.376(3)
N25 C40 1.484(3)
C26 N27 1.312(3)
C26 C31 1.439(3)
N27 C28 1.371(3)
O28 C28 1.220(3)
C28 N29 1.424(3)
N29 C30 1.378(3)
N29 C36 1.479(3)
O30 C30 1.217(3)
C30 C31 1.486(3)
C31 N32 1.307(3)
N32 C33 1.359(3)
C33 C34 1.411(3)
C34 C35 1.367(3)
C34 H34A 0.9500
C35 H35A 0.9500
C36 C37 1.538(3)
C36 H36A 0.9900
C36 H36B 0.9900
C37 C38 1.520(3)
C37 H37A 0.9900
C37 H37B 0.9900
C38 C39 1.516(3)
C38 H38A 0.9900
C38 H38B 0.9900
C39 H39A 0.9900
C39 H39B 0.9900
C40 C41 1.534(3)
C40 H40A 0.9900
C40 H40B 0.9900
C41 C42 1.513(4)
C41 H41A 0.9900
C41 H41B 0.9900
C42 C43 1.521(4)
C42 H42A 0.9900
C42 H42B 0.9900
C43 C44 1.520(4)
C43 H43A 0.9900
C43 H43B 0.9900
C44 C45 1.512(4)
C44 H44A 0.9900
C44 H44B 0.9900
C45 H45A 0.9800
C45 H45B 0.9800
C45 H45C 0.9800

loop_
_geom_hbond_atom_site_label_D
_geom_hbond_atom_site_label_H
_geom_hbond_atom_site_label_A
_geom_hbond_distance_DH
_geom_hbond_distance_HA
_geom_hbond_distance_DA
_geom_hbond_angle_DHA
_geom_hbond_site_symmetry_A
C35 H35A O14 0.95 2.37 3.255(3) 154.0 4_565
C4 H4A N27 0.95 2.61 3.548(3) 171.5 3_566
C4 H4A O28 0.95 2.59 3.334(3) 135.9 3_566
C10 H10A O30 0.95 2.53 3.436(3) 159.8 4_465
